data_7700094
loop_
_publ_author_name
'Damjanovi\'c, Vladimir'
'Pisk, Jana'
'Kuzman, Dino'
'Agustin, Dominique'
'Vrdoljak, Vi\<snja'
'Stilinovi\'c, Vladimir'
'Cindri\'c, Marina'

_publ_section_title
;
 The synthesis, structure and catalytic properties of the
 [Mo<sub>7</sub>O<sub>24</sub>(\m-Mo<sub>8</sub>O<sub>26</sub>)Mo<sub>7</sub>O<sub>24</sub>]<sup>16-</sup>
 anion formed via two intermediate heptamolybdates
 [Co(en)<sub>3</sub>]<sub>2</sub>[NaMo<sub>7</sub>O<sub>24</sub>]Cl&#x00B7;nH<sub>2</sub>O
 and
 (H<sub>3</sub>O)[Co(en)<sub>3</sub>]<sub>2</sub>[Mo<sub>7</sub>O<sub>24</sub>]Cl&#x00B7;9H<sub>2</sub>O.
;
_journal_issue 27
_journal_name_full 'Dalton transactions (Cambridge, England : 2003)'
_journal_page_first 9974
_journal_page_last 9983
_journal_paper_doi 10.1039/c9dt01625b
_journal_volume 48
_journal_year 2019
_chemical_formula_sum 'C12 H65.5 Cl Co2 Mo7 N12 Na O32.75'
_chemical_formula_weight 1750.14
_space_group_crystal_system monoclinic
_space_group_IT_number 14
_space_group_name_Hall '-P 2ybc'
_space_group_name_H-M_alt 'P 1 21/c 1'
_symmetry_space_group_name_Hall '-P 2ybc'
_symmetry_space_group_name_H-M 'P 1 21/c 1'
_atom_sites_solution_hydrogens geom
_audit_creation_method SHELXL-2014/7
_audit_update_record
;
2019-03-21 deposited with the CCDC.    2019-05-13 downloaded from the CCDC.
;
_cell_angle_alpha 90
_cell_angle_beta 95.740(5)
_cell_angle_gamma 90
_cell_formula_units_Z 4
_cell_length_a 12.3901(5)
_cell_length_b 17.3180(7)
_cell_length_c 24.312(2)
_cell_measurement_reflns_used 17924
_cell_measurement_temperature 293(2)
_cell_measurement_theta_max 41.0626
_cell_measurement_theta_min 3.8711
_cell_volume 5190.5(5)
_computing_cell_refinement
;
CrysAlis RED, Oxford Diffraction Ltd.,
Version 1.171.32.29 (release 10-06-2008 CrysAlis171 .NET)
(compiled Jun 10 2008,16:49:55)
;
_computing_data_collection
;
CrysAlis CCD, Oxford Diffraction Ltd.,
Version 1.171.32.29 (release 10-06-2008 CrysAlis171 .NET)
(compiled Jun 10 2008,16:49:55)
;
_computing_data_reduction
;
CrysAlis RED, Oxford Diffraction Ltd.,
Version 1.171.32.29 (release 10-06-2008 CrysAlis171 .NET)
(compiled Jun 10 2008,16:49:55)
;
_computing_molecular_graphics
;
Mercury CSD 3.10.3 (Build 205818) 
Created on uto kol 14 05:36:29 2018
;
_computing_publication_material 'PARST (Nardelli, 1983)'
_computing_structure_refinement 'SHELXL-2014/7 (Sheldrick, 2014)'
_computing_structure_solution 'SHELXS-2014/7 (Sheldrick, 2014)'
_diffrn_ambient_temperature 295(2)
_diffrn_detector_area_resol_mean 16.3426
_diffrn_measured_fraction_theta_full 0.991
_diffrn_measured_fraction_theta_max 0.989
_diffrn_measurement_device_type 'Oxford Diffraction Xcalibur Kappa CCD'
_diffrn_radiation_monochromator graphite
_diffrn_radiation_type 'Mo K\a'
_diffrn_radiation_wavelength 0.7107
_diffrn_reflns_av_R_equivalents 0.0496
_diffrn_reflns_av_unetI/netI 0.0577
_diffrn_reflns_Laue_measured_fraction_full 0.991
_diffrn_reflns_Laue_measured_fraction_max 0.989
_diffrn_reflns_limit_h_max 15
_diffrn_reflns_limit_h_min -11
_diffrn_reflns_limit_k_max 19
_diffrn_reflns_limit_k_min -22
_diffrn_reflns_limit_l_max 31
_diffrn_reflns_limit_l_min -25
_diffrn_reflns_number 31597
_diffrn_reflns_point_group_measured_fraction_full 0.991
_diffrn_reflns_point_group_measured_fraction_max 0.989
_diffrn_reflns_theta_full 25.242
_diffrn_reflns_theta_max 26.999
_diffrn_reflns_theta_min 3.746
_diffrn_source 'fine-focus sealed tube'
_exptl_absorpt_coefficient_mu 2.412
_exptl_absorpt_correction_T_max 1.00000
_exptl_absorpt_correction_T_min 0.51457
_exptl_absorpt_correction_type multi-scan
_exptl_absorpt_process_details
;
CrysAlis RED, Oxford Diffraction Ltd.,
Version 1.171.32.29 (release 10-06-2008 CrysAlis171 .NET)
(compiled Jun 10 2008,16:49:55)
Empirical absorption correction using spherical harmonics,
 implemented in SCALE3 ABSPACK scaling algorithm.
;
_exptl_crystal_colour orange
_exptl_crystal_density_diffrn 2.240
_exptl_crystal_description plate
_exptl_crystal_F_000 3438
_exptl_crystal_size_max 0.29
_exptl_crystal_size_mid 0.19
_exptl_crystal_size_min 0.07
_refine_diff_density_max 1.799
_refine_diff_density_min -1.085
_refine_diff_density_rms 0.146
_refine_ls_extinction_method none
_refine_ls_goodness_of_fit_ref 0.967
_refine_ls_hydrogen_treatment constr
_refine_ls_matrix_type full
_refine_ls_number_parameters 761
_refine_ls_number_reflns 11207
_refine_ls_number_restraints 139
_refine_ls_restrained_S_all 0.968
_refine_ls_R_factor_all 0.0667
_refine_ls_R_factor_gt 0.0421
_refine_ls_shift/su_max 0.001
_refine_ls_shift/su_mean 0.000
_refine_ls_structure_factor_coef Fsqd
_refine_ls_weighting_details 'w=1/[\s^2^(Fo^2^)+(0.0594P)^2^] where P=(Fo^2^+2Fc^2^)/3'
_refine_ls_weighting_scheme calc
_refine_ls_wR_factor_gt 0.1094
_refine_ls_wR_factor_ref 0.1145
_reflns_Friedel_coverage 0.000
_reflns_number_gt 7615
_reflns_number_total 11207
_reflns_threshold_expression 'I > 2\s(I)'
_cod_data_source_file c9dt01625b2.cif
_cod_data_source_block 2
_cod_depositor_comments 'Adding full bibliography for 7700094--7700099.cif.'
_cod_original_formula_sum 'C12 H65.50 Cl Co2 Mo7 N12 Na O32.75'
_cod_database_code 7700094
_shelx_shelxl_version_number 2014/7
_shelx_space_group_comment
;
The symmetry employed for this shelxl refinement is uniquely defined
by the following loop, which should always be used as a source of
symmetry information in preference to the above space-group names.
They are only intended as comments.
;

loop_
_space_group_symop_operation_xyz
'x, y, z'
'-x, y+1/2, -z+1/2'
'-x, -y, -z'
'x, -y-1/2, z-1/2'

loop_
_atom_site_label
_atom_site_type_symbol
_atom_site_fract_x
_atom_site_fract_y
_atom_site_fract_z
_atom_site_U_iso_or_equiv
_atom_site_adp_type
_atom_site_occupancy
_atom_site_site_symmetry_order
_atom_site_calc_flag
_atom_site_refinement_flags_posn
_atom_site_refinement_flags_adp
_atom_site_refinement_flags_occupancy
_atom_site_disorder_assembly
_atom_site_disorder_group
N2 N -0.0702(5) 0.7587(3) 0.0206(2) 0.0401(13) Uani 1 1 d . . . . .
H2A H -0.0578 0.7610 -0.0148 0.048 Uiso 1 1 calc R U . . .
H2B H -0.1094 0.7166 0.0254 0.048 Uiso 1 1 calc R U . . .
C3 C 0.0702(7) 0.5940(4) 0.0946(3) 0.059(2) Uani 1 1 d . . . . .
H3A H 0.1434 0.5904 0.1128 0.071 Uiso 1 1 calc R U . . .
H3B H 0.0295 0.5495 0.1052 0.071 Uiso 1 1 calc R U . . .
C1 C -0.1155(7) 0.8345(5) 0.0976(4) 0.063(2) Uani 1 1 d . . . . .
H1A H -0.1427 0.8838 0.1092 0.075 Uiso 1 1 calc R U . . .
H1B H -0.1548 0.7936 0.1142 0.075 Uiso 1 1 calc R U . . .
C4 C 0.0732(7) 0.5950(4) 0.0346(3) 0.059(2) Uani 1 1 d . . . . .
H4A H 0.0006 0.5890 0.0161 0.071 Uiso 1 1 calc R U . . .
H4B H 0.1180 0.5532 0.0232 0.071 Uiso 1 1 calc R U . . .
C5 C 0.2638(7) 0.8284(5) 0.0989(3) 0.059(2) Uani 1 1 d . . . . .
H5A H 0.3405 0.8249 0.1112 0.071 Uiso 1 1 calc R U . . .
H5B H 0.2337 0.8723 0.1169 0.071 Uiso 1 1 calc R U . . .
C6 C 0.2472(7) 0.8375(5) 0.0375(3) 0.060(2) Uani 1 1 d . . . . .
H6A H 0.2764 0.8865 0.0265 0.072 Uiso 1 1 calc R U . . .
H6B H 0.2829 0.7961 0.0194 0.072 Uiso 1 1 calc R U . . .
C2 C -0.1305(7) 0.8279(4) 0.0353(3) 0.059(2) Uani 1 1 d . . . . .
H2C H -0.2068 0.8228 0.0224 0.071 Uiso 1 1 calc R U . . .
H2D H -0.1023 0.8735 0.0184 0.071 Uiso 1 1 calc R U . . .
O30 O -0.4351(14) 0.9011(9) 0.0758(7) 0.169(7) Uani 0.62 1 d . . P . .
Na1 Na 0.0037(2) 0.98971(14) 0.74751(11) 0.0403(6) Uani 1 1 d . . . . .
Cl1 Cl 0.3861(4) 0.6520(2) 0.0575(2) 0.1747(18) Uani 1 1 d . . . . .
O26 O 0.2281(5) 0.3463(3) 0.9367(3) 0.086(2) Uani 1 1 d . . . . .
O31 O -0.0921(6) 0.7716(5) 0.7067(3) 0.102(2) Uani 1 1 d . . . . .
O28 O -0.0804(6) 1.0195(4) 0.9291(4) 0.109(3) Uani 1 1 d . . . . .
O27 O -0.3037(6) 0.9423(5) 0.7595(5) 0.119(4) Uani 0.83 1 d . . P . .
O29 O -0.4188(10) 0.7407(6) 0.0917(5) 0.133(4) Uani 0.81 1 d . . P . .
O25 O 0.4774(8) 0.9138(7) 0.9622(6) 0.143(5) Uani 0.77 1 d . . P . .
Co22 Co -0.3994(6) 0.6532(4) 0.8288(4) 0.049(2) Uani 0.55 1 d D U P A 1
N22 N -0.290(2) 0.6549(16) 0.7754(9) 0.064(8) Uani 0.55 1 d D U P A 1
H22A H -0.2874 0.7013 0.7599 0.076 Uiso 0.55 1 calc R U P A 1
H22B H -0.2242 0.6446 0.7925 0.076 Uiso 0.55 1 calc R U P A 1
N25 N -0.5080(18) 0.6365(10) 0.8800(8) 0.042(4) Uani 0.55 1 d D . P A 1
H25A H -0.5161 0.6799 0.8988 0.050 Uiso 0.55 1 calc R U P A 1
H25B H -0.5712 0.6259 0.8609 0.050 Uiso 0.55 1 calc R U P A 1
N24 N -0.3246(16) 0.7315(10) 0.8782(6) 0.031(4) Uani 0.55 1 d D U P A 1
H24A H -0.3499 0.7304 0.9112 0.037 Uiso 0.55 1 calc R U P A 1
H24B H -0.2536 0.7221 0.8827 0.037 Uiso 0.55 1 calc R U P A 1
N21 N -0.4798(12) 0.5758(9) 0.7816(6) 0.032(4) Uani 0.55 1 d D U P A 1
H21A H -0.4844 0.5316 0.7999 0.038 Uiso 0.55 1 calc R U P A 1
H21B H -0.5466 0.5925 0.7711 0.038 Uiso 0.55 1 calc R U P A 1
N26 N -0.319(2) 0.5763(12) 0.8755(7) 0.047(5) Uani 0.55 1 d D U P A 1
H26A H -0.3230 0.5312 0.8579 0.057 Uiso 0.55 1 calc R U P A 1
H26B H -0.2501 0.5903 0.8805 0.057 Uiso 0.55 1 calc R U P A 1
N23 N -0.4859(16) 0.7388(8) 0.7960(7) 0.042(4) Uani 0.55 1 d D . P A 1
H23A H -0.4715 0.7454 0.7612 0.050 Uiso 0.55 1 calc R U P A 1
H23B H -0.5561 0.7275 0.7957 0.050 Uiso 0.55 1 calc R U P A 1
C23 C -0.4628(8) 0.8099(6) 0.8267(5) 0.040(3) Uani 0.55 1 d D U P A 1
H23C H -0.5100 0.8139 0.8561 0.048 Uiso 0.55 1 calc R U P A 1
H23D H -0.4767 0.8539 0.8023 0.048 Uiso 0.55 1 calc R U P A 1
C24 C -0.3465(8) 0.8105(7) 0.8509(6) 0.045(3) Uani 0.55 1 d D . P A 1
H24C H -0.3344 0.8515 0.8780 0.054 Uiso 0.55 1 calc R U P A 1
H24D H -0.2989 0.8188 0.8221 0.054 Uiso 0.55 1 calc R U P A 1
C25 C -0.4803(9) 0.5737(6) 0.9192(5) 0.037(3) Uani 0.55 1 d D . P A 1
H25C H -0.5111 0.5257 0.9043 0.044 Uiso 0.55 1 calc R U P A 1
H25D H -0.5110 0.5842 0.9537 0.044 Uiso 0.55 1 calc R U P A 1
C26 C -0.3594(9) 0.5657(7) 0.9301(5) 0.044(3) Uani 0.55 1 d D U P A 1
H26C H -0.3298 0.6048 0.9559 0.052 Uiso 0.55 1 calc R U P A 1
H26D H -0.3399 0.5151 0.9450 0.052 Uiso 0.55 1 calc R U P A 1
C22 C -0.3196(16) 0.5960(11) 0.7329(8) 0.091(6) Uani 0.55 1 d D U P A 1
H22C H -0.3146 0.6193 0.6969 0.110 Uiso 0.55 1 calc R U P A 1
H22D H -0.2663 0.5549 0.7372 0.110 Uiso 0.55 1 calc R U P A 1
C21 C -0.4191(14) 0.5642(11) 0.7330(7) 0.078(5) Uani 0.55 1 d D U P A 1
H21C H -0.4117 0.5091 0.7277 0.093 Uiso 0.55 1 calc R U P A 1
H21D H -0.4637 0.5838 0.7009 0.093 Uiso 0.55 1 calc R U P A 1
O36 O -0.4426(10) 0.4246(5) 0.8338(5) 0.072(3) Uani 0.55 1 d . . P B 1
O32 O -0.4448(8) 0.7502(5) 0.9892(5) 0.072(3) Uani 0.55 1 d . U P C 1
O34 O -0.3296(12) 0.8008(7) 0.7065(6) 0.106(5) Uani 0.55 1 d . . P D 1
Co21 Co -0.4009(5) 0.6519(3) 0.8254(4) 0.0300(19) Uani 0.45 1 d D . P E 2
N13 N -0.299(2) 0.6565(15) 0.7666(10) 0.040(6) Uani 0.45 1 d D U P E 2
H13A H -0.2312 0.6577 0.7825 0.048 Uiso 0.45 1 calc R U P E 2
H13B H -0.3067 0.6138 0.7462 0.048 Uiso 0.45 1 calc R U P E 2
N11 N -0.475(3) 0.5645(12) 0.7839(12) 0.082(12) Uani 0.45 1 d D U P E 2
H11A H -0.5461 0.5746 0.7780 0.098 Uiso 0.45 1 calc R U P E 2
H11B H -0.4496 0.5597 0.7513 0.098 Uiso 0.45 1 calc R U P E 2
N12 N -0.317(2) 0.5667(11) 0.8628(8) 0.026(4) Uani 0.45 1 d D U P E 2
H12A H -0.2469 0.5761 0.8628 0.031 Uiso 0.45 1 calc R U P E 2
H12B H -0.3325 0.5638 0.8978 0.031 Uiso 0.45 1 calc R U P E 2
N14 N -0.478(2) 0.7312(13) 0.7792(8) 0.044(6) Uani 0.45 1 d D U P E 2
H14A H -0.5487 0.7198 0.7749 0.053 Uiso 0.45 1 calc R U P E 2
H14B H -0.4708 0.7766 0.7963 0.053 Uiso 0.45 1 calc R U P E 2
N15 N -0.318(2) 0.7369(14) 0.8625(8) 0.041(6) Uani 0.45 1 d D U P E 2
H15A H -0.2470 0.7260 0.8667 0.049 Uiso 0.45 1 calc R U P E 2
H15B H -0.3277 0.7807 0.8435 0.049 Uiso 0.45 1 calc R U P E 2
N16 N -0.503(2) 0.6581(12) 0.8823(10) 0.038(6) Uani 0.45 1 d D U P E 2
H16A H -0.5710 0.6567 0.8664 0.046 Uiso 0.45 1 calc R U P E 2
H16B H -0.4933 0.6181 0.9052 0.046 Uiso 0.45 1 calc R U P E 2
C16 C -0.4835(15) 0.7323(10) 0.9138(9) 0.076(6) Uiso 0.45 1 d D . P E 2
H16C H -0.5077 0.7284 0.9504 0.092 Uiso 0.45 1 calc R U P E 2
H16D H -0.5207 0.7750 0.8943 0.092 Uiso 0.45 1 calc R U P E 2
C15 C -0.3620(16) 0.7426(14) 0.9170(9) 0.092(7) Uani 0.45 1 d D U P E 2
H15C H -0.3434 0.7928 0.9330 0.111 Uiso 0.45 1 calc R U P E 2
H15D H -0.3277 0.7037 0.9416 0.111 Uiso 0.45 1 calc R U P E 2
C14 C -0.438(2) 0.7374(16) 0.7247(11) 0.117(10) Uani 0.45 1 d D U P E 2
H14C H -0.4553 0.7880 0.7091 0.141 Uiso 0.45 1 calc R U P E 2
H14D H -0.4730 0.6989 0.7000 0.141 Uiso 0.45 1 calc R U P E 2
C13 C -0.318(2) 0.7256(17) 0.7297(14) 0.142(12) Uani 0.45 1 d D U P E 2
H13C H -0.2806 0.7705 0.7460 0.170 Uiso 0.45 1 calc R U P E 2
H13D H -0.2931 0.7159 0.6938 0.170 Uiso 0.45 1 calc R U P E 2
C12 C -0.3442(17) 0.4925(12) 0.8348(10) 0.091(7) Uani 0.45 1 d D U P E 2
H12C H -0.3008 0.4862 0.8040 0.109 Uiso 0.45 1 calc R U P E 2
H12D H -0.3280 0.4502 0.8604 0.109 Uiso 0.45 1 calc R U P E 2
C11 C -0.4596(17) 0.4917(14) 0.8146(11) 0.097(7) Uani 0.45 1 d D U P E 2
H11C H -0.5044 0.4898 0.8451 0.116 Uiso 0.45 1 calc R U P E 2
H11D H -0.4768 0.4477 0.7906 0.116 Uiso 0.45 1 calc R U P E 2
O35 O -0.423(2) 0.5281(12) 0.6846(12) 0.163(10) Uani 0.42 1 d . . P F 2
O33 O -0.469(2) 0.8771(14) 0.8278(12) 0.088(10) Uani 0.23 1 d . . P G 2
O37 O -0.5349(16) 0.5534(11) 0.9654(10) 0.147(8) Uani 0.45 1 d . . P H 2
Mo4 Mo 0.21331(3) 0.74154(3) 0.88074(2) 0.02083(11) Uani 1 1 d . . . . .
Mo2 Mo -0.02587(4) 0.64515(3) 0.86583(2) 0.02431(12) Uani 1 1 d . . . . .
Mo3 Mo 0.21323(4) 0.64623(3) 0.75872(2) 0.02365(12) Uani 1 1 d . . . . .
Mo5 Mo -0.02969(4) 0.83407(3) 0.86044(2) 0.02502(12) Uani 1 1 d . . . . .
Mo6 Mo 0.22260(4) 0.83502(3) 0.75941(2) 0.02467(12) Uani 1 1 d . . . . .
Mo1 Mo 0.19174(4) 0.54630(3) 0.86886(2) 0.02557(13) Uani 1 1 d . . . . .
Mo7 Mo 0.18926(4) 0.93483(3) 0.86689(2) 0.02791(13) Uani 1 1 d . . . . .
O6 O 0.1232(3) 0.65029(19) 0.82830(15) 0.0216(8) Uani 1 1 d . . . . .
O14 O 0.2870(3) 0.73938(19) 0.81604(15) 0.0231(8) Uani 1 1 d . . . . .
O16 O 0.1236(3) 0.8291(2) 0.82713(16) 0.0240(8) Uani 1 1 d . . . . .
O2 O 0.1241(3) 0.4735(2) 0.83113(18) 0.0346(10) Uani 1 1 d . . . . .
O5 O 0.0736(3) 0.5775(2) 0.90978(17) 0.0276(9) Uani 1 1 d . . . . .
O9 O 0.2892(3) 0.5760(2) 0.81664(17) 0.0288(9) Uani 1 1 d . . . . .
O8 O 0.1268(3) 0.5819(2) 0.72336(17) 0.0345(10) Uani 1 1 d . . . . .
O7 O 0.2707(3) 0.6617(2) 0.91611(17) 0.0301(9) Uani 1 1 d . . . . .
O20 O 0.2902(3) 0.9039(2) 0.81600(17) 0.0314(9) Uani 1 1 d . . . . .
O13 O 0.1481(3) 0.7401(2) 0.73082(15) 0.0253(8) Uani 1 1 d . . . . .
O22 O -0.0841(3) 0.8967(2) 0.81016(18) 0.0350(10) Uani 1 1 d . . . . .
O11 O -0.0689(3) 0.7373(2) 0.82393(16) 0.0268(8) Uani 1 1 d . . . . .
O10 O 0.3283(3) 0.6463(2) 0.72371(17) 0.0342(10) Uani 1 1 d . . . . .
O18 O 0.0698(3) 0.9045(2) 0.90613(16) 0.0300(9) Uani 1 1 d . . . . .
O12 O 0.0737(3) 0.7413(2) 0.90742(15) 0.0234(8) Uani 1 1 d . . . . .
O17 O 0.2706(3) 0.8222(2) 0.91486(16) 0.0310(9) Uani 1 1 d . . . . .
O15 O -0.1207(3) 0.8318(2) 0.90992(18) 0.0370(10) Uani 1 1 d . . . . .
O23 O 0.1250(4) 1.0048(2) 0.82661(19) 0.0381(11) Uani 1 1 d . . . . .
O3 O -0.1151(3) 0.6528(2) 0.91562(18) 0.0342(10) Uani 1 1 d . . . . .
O4 O -0.0871(3) 0.5809(2) 0.81863(18) 0.0342(10) Uani 1 1 d . . . . .
O21 O 0.3347(3) 0.8263(2) 0.72269(19) 0.0388(11) Uani 1 1 d . . . . .
O24 O 0.1378(3) 0.8979(2) 0.72144(17) 0.0363(10) Uani 1 1 d . . . . .
O19 O 0.2717(4) 0.9833(2) 0.91692(19) 0.0433(12) Uani 1 1 d . . . . .
O1 O 0.2760(4) 0.5002(2) 0.91906(19) 0.0396(11) Uani 1 1 d . . . . .
Co1 Co 0.06729(8) 0.75280(5) 0.06709(3) 0.0371(2) Uani 1 1 d . . . . .
N4 N 0.1196(5) 0.6712(3) 0.0200(2) 0.0425(14) Uani 1 1 d . . . . .
H4C H 0.0997 0.6818 -0.0154 0.051 Uiso 1 1 calc R U . . .
H4D H 0.1917 0.6690 0.0248 0.051 Uiso 1 1 calc R U . . .
N3 N 0.0177(5) 0.6664(3) 0.1116(2) 0.0424(14) Uani 1 1 d . . . . .
H3C H 0.0358 0.6753 0.1474 0.051 Uiso 1 1 calc R U . . .
H3D H -0.0541 0.6619 0.1060 0.051 Uiso 1 1 calc R U . . .
N6 N 0.1277(5) 0.8345(3) 0.0227(2) 0.0421(14) Uani 1 1 d . . . . .
H6C H 0.1133 0.8243 -0.0132 0.051 Uiso 1 1 calc R U . . .
H6D H 0.0981 0.8799 0.0296 0.051 Uiso 1 1 calc R U . . .
N5 N 0.2078(5) 0.7568(3) 0.1125(2) 0.0416(13) Uani 1 1 d . . . . .
H5C H 0.1976 0.7563 0.1482 0.050 Uiso 1 1 calc R U . . .
H5D H 0.2477 0.7159 0.1055 0.050 Uiso 1 1 calc R U . . .
N1 N 0.0026(5) 0.8278(3) 0.1149(2) 0.0501(15) Uani 1 1 d . . . . .
H1C H 0.0130 0.8124 0.1499 0.060 Uiso 1 1 calc R U . . .
H1D H 0.0342 0.8736 0.1123 0.060 Uiso 1 1 calc R U . . .

loop_
_atom_site_aniso_label
_atom_site_aniso_U_11
_atom_site_aniso_U_22
_atom_site_aniso_U_33
_atom_site_aniso_U_23
_atom_site_aniso_U_13
_atom_site_aniso_U_12
N2 0.055(3) 0.036(3) 0.030(3) 0.001(2) 0.006(3) 0.001(3)
C3 0.072(6) 0.049(4) 0.057(5) 0.010(4) 0.014(4) -0.005(4)
C1 0.071(6) 0.050(5) 0.068(6) -0.005(4) 0.013(5) 0.011(4)
C4 0.080(6) 0.044(4) 0.056(5) -0.004(4) 0.018(5) 0.001(4)
C5 0.061(5) 0.075(5) 0.040(5) 0.001(4) 0.000(4) -0.012(4)
C6 0.070(6) 0.060(5) 0.048(5) 0.005(4) 0.003(4) -0.020(4)
C2 0.072(6) 0.045(4) 0.060(6) -0.007(4) 0.006(4) 0.006(4)
O30 0.161(15) 0.160(14) 0.182(18) 0.002(12) -0.013(12) -0.081(12)
Na1 0.0378(13) 0.0440(14) 0.0380(15) 0.0047(12) -0.0025(11) 0.0092(11)
Cl1 0.196(5) 0.148(4) 0.177(5) 0.018(3) 0.008(4) 0.015(3)
O26 0.084(5) 0.062(4) 0.113(6) 0.020(4) 0.009(4) -0.011(3)
O31 0.088(5) 0.179(7) 0.040(4) -0.003(4) 0.008(3) -0.016(5)
O28 0.106(6) 0.064(4) 0.163(8) -0.025(5) 0.044(6) 0.002(4)
O27 0.057(5) 0.095(6) 0.202(11) 0.080(7) 0.006(6) -0.004(4)
O29 0.171(11) 0.129(9) 0.098(8) -0.011(6) 0.010(8) 0.046(8)
O25 0.068(7) 0.146(10) 0.203(14) -0.027(9) -0.046(7) 0.011(6)
Co22 0.027(3) 0.066(4) 0.052(4) -0.005(3) 0.004(2) 0.000(3)
N22 0.050(10) 0.084(11) 0.057(9) 0.010(7) 0.007(7) 0.005(7)
N25 0.022(6) 0.045(10) 0.059(10) -0.028(8) 0.007(6) -0.010(7)
N24 0.023(5) 0.040(7) 0.030(7) 0.008(6) 0.009(5) -0.007(4)
N21 0.017(5) 0.030(5) 0.047(7) -0.016(5) -0.007(4) 0.013(4)
N26 0.033(8) 0.045(10) 0.064(10) -0.007(8) 0.005(8) -0.007(7)
N23 0.025(6) 0.046(8) 0.055(10) 0.001(7) 0.003(7) 0.000(5)
C23 0.032(5) 0.027(5) 0.061(7) -0.004(5) -0.002(5) 0.006(4)
C24 0.020(5) 0.034(6) 0.079(10) 0.000(6) -0.004(6) -0.004(5)
C25 0.039(6) 0.028(6) 0.048(8) 0.008(5) 0.023(6) -0.009(5)
C26 0.037(7) 0.045(7) 0.048(7) -0.006(6) -0.006(5) -0.001(5)
C22 0.090(9) 0.105(9) 0.084(9) -0.036(8) 0.035(8) -0.003(8)
C21 0.080(8) 0.094(9) 0.061(8) -0.039(7) 0.013(7) -0.024(7)
O36 0.103(9) 0.038(5) 0.080(8) -0.012(5) 0.036(7) 0.024(5)
O32 0.052(5) 0.039(5) 0.131(10) -0.048(5) 0.036(6) -0.002(4)
O34 0.127(12) 0.088(9) 0.105(11) 0.046(8) 0.020(9) 0.029(8)
Co21 0.009(3) 0.016(2) 0.064(5) 0.003(2) 0.002(2) 0.0029(19)
N13 0.013(6) 0.061(10) 0.047(9) 0.014(7) 0.002(6) 0.009(6)
N11 0.071(14) 0.081(14) 0.092(14) 0.006(9) 0.002(9) 0.001(9)
N12 0.020(7) 0.021(7) 0.036(7) -0.008(6) 0.004(6) 0.004(5)
N14 0.037(8) 0.041(8) 0.055(10) 0.009(7) 0.010(7) 0.007(6)
N15 0.034(8) 0.041(8) 0.049(10) 0.013(7) -0.001(7) -0.008(6)
N16 0.028(8) 0.042(9) 0.045(9) -0.020(7) 0.008(6) -0.003(7)
C15 0.083(10) 0.091(10) 0.097(11) -0.011(8) -0.020(8) -0.009(8)
C14 0.116(12) 0.115(12) 0.120(13) -0.004(9) 0.007(9) 0.016(9)
C13 0.131(14) 0.151(14) 0.143(15) 0.004(10) 0.012(9) 0.002(10)
C12 0.084(10) 0.102(10) 0.085(10) 0.005(8) 0.006(8) -0.005(8)
C11 0.073(10) 0.109(11) 0.108(11) -0.007(9) 0.002(8) 0.003(8)
O35 0.15(2) 0.101(15) 0.23(3) 0.015(17) 0.00(2) 0.065(15)
O33 0.09(2) 0.057(16) 0.10(2) 0.018(15) -0.044(17) 0.003(15)
O37 0.120(16) 0.120(15) 0.19(2) 0.026(14) -0.060(15) -0.018(13)
Mo4 0.0195(2) 0.0236(2) 0.0192(2) 0.00068(19) 0.00120(17) -0.00019(18)
Mo2 0.0187(2) 0.0264(3) 0.0281(3) -0.0018(2) 0.00336(19) -0.00215(18)
Mo3 0.0236(2) 0.0256(2) 0.0220(3) -0.0016(2) 0.00333(19) -0.00028(19)
Mo5 0.0231(2) 0.0268(3) 0.0253(3) 0.0014(2) 0.0028(2) 0.00325(19)
Mo6 0.0266(2) 0.0256(3) 0.0222(3) 0.0033(2) 0.0040(2) -0.00008(19)
Mo1 0.0237(2) 0.0238(2) 0.0291(3) 0.0040(2) 0.0017(2) 0.00096(19)
Mo7 0.0318(3) 0.0238(2) 0.0273(3) -0.0028(2) -0.0009(2) -0.0032(2)
O6 0.0221(18) 0.0221(18) 0.020(2) 0.0016(16) 0.0024(15) -0.0024(15)
O14 0.0225(17) 0.0249(19) 0.022(2) 0.0030(16) 0.0027(15) 0.0001(15)
O16 0.0225(19) 0.028(2) 0.021(2) 0.0022(16) 0.0019(16) 0.0001(15)
O2 0.035(2) 0.028(2) 0.040(3) -0.0025(19) 0.0037(19) 0.0001(18)
O5 0.024(2) 0.028(2) 0.031(2) 0.0063(17) 0.0052(17) 0.0010(16)
O9 0.023(2) 0.030(2) 0.034(3) 0.0001(18) 0.0038(17) 0.0055(16)
O8 0.037(2) 0.033(2) 0.033(3) -0.0087(19) 0.0006(19) -0.0064(18)
O7 0.028(2) 0.033(2) 0.029(2) 0.0059(18) -0.0017(17) 0.0023(16)
O20 0.030(2) 0.033(2) 0.031(2) 0.0016(18) 0.0005(18) -0.0097(17)
O13 0.0280(19) 0.028(2) 0.020(2) -0.0024(16) 0.0014(15) 0.0003(16)
O22 0.035(2) 0.032(2) 0.037(3) 0.0038(19) -0.0012(19) 0.0075(18)
O11 0.0237(18) 0.031(2) 0.025(2) -0.0010(17) -0.0001(16) 0.0008(16)
O10 0.031(2) 0.043(2) 0.031(2) 0.0008(19) 0.0112(18) 0.0032(18)
O18 0.036(2) 0.030(2) 0.024(2) -0.0052(17) 0.0023(18) 0.0004(17)
O12 0.0217(17) 0.0260(19) 0.023(2) -0.0008(16) 0.0027(15) 0.0004(15)
O17 0.031(2) 0.038(2) 0.023(2) -0.0016(18) -0.0032(17) -0.0041(18)
O15 0.034(2) 0.040(2) 0.038(3) -0.004(2) 0.009(2) 0.0033(19)
O23 0.043(3) 0.028(2) 0.042(3) 0.0025(19) -0.004(2) -0.0003(19)
O3 0.027(2) 0.042(2) 0.035(3) -0.0024(19) 0.0105(18) -0.0028(18)
O4 0.028(2) 0.031(2) 0.042(3) -0.0068(19) -0.0014(19) -0.0030(17)
O21 0.036(2) 0.045(3) 0.037(3) 0.000(2) 0.013(2) -0.003(2)
O24 0.042(3) 0.032(2) 0.033(3) 0.0064(19) -0.002(2) 0.0066(19)
O19 0.047(3) 0.040(2) 0.042(3) -0.010(2) -0.006(2) -0.008(2)
O1 0.040(3) 0.038(2) 0.039(3) 0.010(2) -0.005(2) 0.0032(19)
Co1 0.0532(5) 0.0386(5) 0.0196(4) -0.0002(4) 0.0049(4) -0.0001(4)
N4 0.055(4) 0.042(3) 0.030(3) 0.001(2) 0.005(3) 0.003(3)
N3 0.050(3) 0.051(3) 0.028(3) 0.003(3) 0.006(3) -0.005(3)
N6 0.059(4) 0.040(3) 0.027(3) -0.001(2) 0.003(3) 0.000(3)
N5 0.056(3) 0.047(3) 0.022(3) 0.003(2) 0.006(2) -0.001(3)
N1 0.067(4) 0.051(4) 0.034(4) -0.003(3) 0.011(3) -0.003(3)

loop_
_atom_type_symbol
_atom_type_description
_atom_type_scat_dispersion_real
_atom_type_scat_dispersion_imag
_atom_type_scat_source
C C 0.0033 0.0016 'International Tables Vol C Tables 4.2.6.8 and 6.1.1.4'
H H 0.0000 0.0000 'International Tables Vol C Tables 4.2.6.8 and 6.1.1.4'
N N 0.0061 0.0033 'International Tables Vol C Tables 4.2.6.8 and 6.1.1.4'
O O 0.0106 0.0060 'International Tables Vol C Tables 4.2.6.8 and 6.1.1.4'
Co Co 0.3494 0.9721 'International Tables Vol C Tables 4.2.6.8 and 6.1.1.4'
Mo Mo -1.6832 0.6857 'International Tables Vol C Tables 4.2.6.8 and 6.1.1.4'
Na Na 0.0362 0.0249 'International Tables Vol C Tables 4.2.6.8 and 6.1.1.4'
Cl Cl 0.1484 0.1585 'International Tables Vol C Tables 4.2.6.8 and 6.1.1.4'

loop_
_geom_angle_atom_site_label_1
_geom_angle_atom_site_label_2
_geom_angle_atom_site_label_3
_geom_angle
_geom_angle_site_symmetry_1
_geom_angle_site_symmetry_3
C2 N2 Co1 109.6(4) . .
C4 C3 N3 108.7(6) . .
N1 C1 C2 107.2(7) . .
C3 C4 N4 107.3(6) . .
N5 C5 C6 107.0(6) . .
N6 C6 C5 105.8(6) . .
N2 C2 C1 106.8(6) . .
O23 Na1 O2 178.2(2) . 2_556
O23 Na1 O8 94.53(17) . 2_556
O2 Na1 O8 84.39(16) 2_556 2_556
O23 Na1 O24 83.54(16) . .
O2 Na1 O24 97.54(17) 2_556 .
O8 Na1 O24 178.05(18) 2_556 .
O23 Na1 O22 81.69(16) . .
O2 Na1 O22 96.71(16) 2_556 .
O8 Na1 O22 84.49(16) 2_556 .
O24 Na1 O22 94.97(15) . .
O23 Na1 O4 100.54(17) . 2_556
O2 Na1 O4 81.07(16) 2_556 2_556
O8 Na1 O4 95.79(15) 2_556 2_556
O24 Na1 O4 84.82(16) . 2_556
O22 Na1 O4 177.72(18) . 2_556
O23 Na1 Mo7 21.54(10) . .
O2 Na1 Mo7 158.05(13) 2_556 .
O8 Na1 Mo7 108.95(13) 2_556 .
O24 Na1 Mo7 69.13(11) . .
O22 Na1 Mo7 68.29(11) . .
O4 Na1 Mo7 113.68(12) 2_556 .
O23 Na1 Mo1 157.91(14) . 2_556
O2 Na1 Mo1 22.31(10) 2_556 2_556
O8 Na1 Mo1 69.00(11) 2_556 2_556
O24 Na1 Mo1 112.93(13) . 2_556
O22 Na1 Mo1 110.07(12) . 2_556
O4 Na1 Mo1 68.00(10) 2_556 2_556
Mo7 Na1 Mo1 177.64(9) . 2_556
N25 Co22 N26 82.5(10) . .
N25 Co22 N23 89.3(9) . .
N26 Co22 N23 168.6(9) . .
N25 Co22 N21 86.0(9) . .
N26 Co22 N21 94.2(9) . .
N23 Co22 N21 93.1(8) . .
N25 Co22 N22 172.3(10) . .
N26 Co22 N22 92.9(11) . .
N23 Co22 N22 96.1(11) . .
N21 Co22 N22 88.2(9) . .
N25 Co22 N24 91.5(9) . .
N26 Co22 N24 86.3(10) . .
N23 Co22 N24 86.1(9) . .
N21 Co22 N24 177.3(9) . .
N22 Co22 N24 94.4(9) . .
C22 N22 Co22 108.0(16) . .
C25 N25 Co22 113.3(13) . .
C24 N24 Co22 107.3(10) . .
C21 N21 Co22 106.9(10) . .
C26 N26 Co22 114.3(13) . .
C23 N23 Co22 111.2(10) . .
N23 C23 C24 109.8(11) . .
C23 C24 N24 106.5(10) . .
N25 C25 C26 110.3(12) . .
N26 C26 C25 104.5(13) . .
C21 C22 N22 116.6(17) . .
C22 C21 N21 119.0(14) . .
N14 Co21 N15 86.7(13) . .
N14 Co21 N16 93.0(11) . .
N15 Co21 N16 89.0(10) . .
N14 Co21 N12 172.6(10) . .
N15 Co21 N12 97.0(12) . .
N16 Co21 N12 93.5(12) . .
N14 Co21 N11 93.8(12) . .
N15 Co21 N11 175.4(14) . .
N16 Co21 N11 95.6(12) . .
N12 Co21 N11 82.0(11) . .
N14 Co21 N13 82.6(11) . .
N15 Co21 N13 87.6(11) . .
N16 Co21 N13 174.5(10) . .
N12 Co21 N13 91.2(11) . .
N11 Co21 N13 87.9(13) . .
C13 N13 Co21 112.7(18) . .
C11 N11 Co21 111.3(17) . .
C12 N12 Co21 110.8(15) . .
C14 N14 Co21 112.2(16) . .
C15 N15 Co21 103.6(14) . .
C16 N16 Co21 108.7(15) . .
N16 C16 C15 103.7(18) . .
N15 C15 C16 114(2) . .
N14 C14 C13 110(3) . .
C14 C13 N13 105(2) . .
C11 C12 N12 109(2) . .
C12 C11 N11 104(2) . .
O17 Mo4 O7 105.96(19) . .
O17 Mo4 O14 101.75(17) . .
O7 Mo4 O14 100.80(17) . .
O17 Mo4 O12 100.40(17) . .
O7 Mo4 O12 99.78(18) . .
O14 Mo4 O12 144.13(16) . .
O17 Mo4 O16 83.57(16) . .
O7 Mo4 O16 170.45(16) . .
O14 Mo4 O16 77.36(14) . .
O12 Mo4 O16 77.49(14) . .
O17 Mo4 O6 171.05(16) . .
O7 Mo4 O6 82.98(16) . .
O14 Mo4 O6 76.68(14) . .
O12 Mo4 O6 77.06(14) . .
O16 Mo4 O6 87.49(13) . .
O4 Mo2 O3 104.3(2) . .
O4 Mo2 O11 95.89(18) . .
O3 Mo2 O11 98.25(18) . .
O4 Mo2 O5 100.97(18) . .
O3 Mo2 O5 94.39(19) . .
O11 Mo2 O5 155.72(16) . .
O4 Mo2 O6 94.83(17) . .
O3 Mo2 O6 159.48(17) . .
O11 Mo2 O6 86.87(15) . .
O5 Mo2 O6 74.48(15) . .
O4 Mo2 O12 164.56(18) . .
O3 Mo2 O12 89.35(17) . .
O11 Mo2 O12 74.72(14) . .
O5 Mo2 O12 84.82(15) . .
O6 Mo2 O12 72.76(13) . .
O4 Mo2 Mo1 89.05(13) . .
O3 Mo2 Mo1 128.70(14) . .
O11 Mo2 Mo1 129.90(11) . .
O5 Mo2 Mo1 34.36(12) . .
O6 Mo2 Mo1 43.03(9) . .
O12 Mo2 Mo1 87.87(9) . .
O8 Mo3 O10 104.9(2) . .
O8 Mo3 O13 98.93(18) . .
O10 Mo3 O13 99.42(18) . .
O8 Mo3 O9 100.47(18) . .
O10 Mo3 O9 89.67(18) . .
O13 Mo3 O9 155.66(16) . .
O8 Mo3 O6 93.99(18) . .
O10 Mo3 O6 156.57(18) . .
O13 Mo3 O6 91.02(15) . .
O9 Mo3 O6 73.11(15) . .
O8 Mo3 O14 164.74(17) . .
O10 Mo3 O14 90.01(17) . .
O13 Mo3 O14 75.05(14) . .
O9 Mo3 O14 82.47(14) . .
O6 Mo3 O14 72.39(13) . .
O22 Mo5 O15 105.8(2) . .
O22 Mo5 O11 99.05(18) . .
O15 Mo5 O11 98.53(18) . .
O22 Mo5 O18 100.77(18) . .
O15 Mo5 O18 92.07(19) . .
O11 Mo5 O18 154.02(16) . .
O22 Mo5 O16 93.19(17) . .
O15 Mo5 O16 158.03(18) . .
O11 Mo5 O16 89.03(15) . .
O18 Mo5 O16 73.29(15) . .
O22 Mo5 O12 163.20(17) . .
O15 Mo5 O12 90.46(17) . .
O11 Mo5 O12 73.94(14) . .
O18 Mo5 O12 82.36(14) . .
O16 Mo5 O12 71.75(13) . .
O22 Mo5 Mo7 87.77(14) . .
O15 Mo5 Mo7 125.71(14) . .
O11 Mo5 Mo7 131.60(11) . .
O18 Mo5 Mo7 33.76(12) . .
O16 Mo5 Mo7 42.61(10) . .
O12 Mo5 Mo7 85.94(9) . .
O24 Mo6 O21 104.9(2) . .
O24 Mo6 O20 100.86(18) . .
O21 Mo6 O20 96.16(19) . .
O24 Mo6 O13 95.72(17) . .
O21 Mo6 O13 96.67(18) . .
O20 Mo6 O13 155.64(16) . .
O24 Mo6 O16 94.39(18) . .
O21 Mo6 O16 159.81(18) . .
O20 Mo6 O16 74.12(15) . .
O13 Mo6 O16 87.00(15) . .
O24 Mo6 O14 163.15(17) . .
O21 Mo6 O14 89.84(18) . .
O20 Mo6 O14 85.25(15) . .
O13 Mo6 O14 74.18(14) . .
O16 Mo6 O14 72.00(13) . .
O24 Mo6 Mo7 88.52(14) . .
O21 Mo6 Mo7 130.19(15) . .
O20 Mo6 Mo7 34.08(12) . .
O13 Mo6 Mo7 130.06(11) . .
O16 Mo6 Mo7 43.08(10) . .
O14 Mo6 Mo7 87.98(10) . .
O1 Mo1 O2 105.4(2) . .
O1 Mo1 O9 102.6(2) . .
O2 Mo1 O9 98.57(19) . .
O1 Mo1 O5 101.6(2) . .
O2 Mo1 O5 97.24(18) . .
O9 Mo1 O5 146.26(16) . .
O1 Mo1 O6 152.10(17) . .
O2 Mo1 O6 102.48(17) . .
O9 Mo1 O6 73.80(14) . .
O5 Mo1 O6 73.77(15) . .
O1 Mo1 O7 82.03(17) . .
O2 Mo1 O7 172.41(16) . .
O9 Mo1 O7 81.00(15) . .
O5 Mo1 O7 79.49(15) . .
O6 Mo1 O7 70.07(13) . .
O1 Mo1 Mo2 135.80(16) . .
O2 Mo1 Mo2 90.88(14) . .
O9 Mo1 Mo2 115.47(11) . .
O5 Mo1 Mo2 34.65(11) . .
O6 Mo1 Mo2 42.01(10) . .
O7 Mo1 Mo2 82.54(9) . .
O1 Mo1 Na1 136.86(15) . 2_546
O2 Mo1 Na1 31.47(14) . 2_546
O9 Mo1 Na1 88.38(13) . 2_546
O5 Mo1 Na1 89.79(13) . 2_546
O6 Mo1 Na1 71.04(10) . 2_546
O7 Mo1 Na1 141.11(10) . 2_546
Mo2 Mo1 Na1 68.54(4) . 2_546
O23 Mo7 O19 105.6(2) . .
O23 Mo7 O18 98.1(2) . .
O19 Mo7 O18 102.4(2) . .
O23 Mo7 O20 97.2(2) . .
O19 Mo7 O20 102.2(2) . .
O18 Mo7 O20 146.16(16) . .
O23 Mo7 O16 102.07(17) . .
O19 Mo7 O16 152.33(18) . .
O18 Mo7 O16 73.66(15) . .
O20 Mo7 O16 73.71(15) . .
O23 Mo7 O17 172.08(17) . .
O19 Mo7 O17 82.22(18) . .
O18 Mo7 O17 81.11(15) . .
O20 Mo7 O17 79.64(15) . .
O16 Mo7 O17 70.11(13) . .
O23 Mo7 Mo6 90.32(15) . .
O19 Mo7 Mo6 136.37(17) . .
O18 Mo7 Mo6 115.42(11) . .
O20 Mo7 Mo6 34.57(11) . .
O16 Mo7 Mo6 42.17(10) . .
O17 Mo7 Mo6 82.95(9) . .
O23 Mo7 Mo5 90.81(15) . .
O19 Mo7 Mo5 137.32(17) . .
O18 Mo7 Mo5 35.35(11) . .
O20 Mo7 Mo5 114.68(11) . .
O16 Mo7 Mo5 41.43(10) . .
O17 Mo7 Mo5 84.02(9) . .
Mo6 Mo7 Mo5 81.025(17) . .
O23 Mo7 Na1 30.18(15) . .
O19 Mo7 Na1 135.75(16) . .
O18 Mo7 Na1 90.63(13) . .
O20 Mo7 Na1 87.67(13) . .
O16 Mo7 Na1 71.90(10) . .
O17 Mo7 Na1 141.94(10) . .
Mo6 Mo7 Na1 67.19(4) . .
Mo5 Mo7 Na1 68.95(4) . .
Mo3 O6 Mo2 152.14(19) . .
Mo3 O6 Mo1 96.94(14) . .
Mo2 O6 Mo1 94.96(14) . .
Mo3 O6 Mo4 101.77(14) . .
Mo2 O6 Mo4 100.82(15) . .
Mo1 O6 Mo4 100.03(14) . .
Mo4 O14 Mo6 108.80(16) . .
Mo4 O14 Mo3 109.04(16) . .
Mo6 O14 Mo3 92.94(13) . .
Mo5 O16 Mo6 152.03(19) . .
Mo5 O16 Mo7 95.96(15) . .
Mo6 O16 Mo7 94.76(14) . .
Mo5 O16 Mo4 102.49(15) . .
Mo6 O16 Mo4 101.03(15) . .
Mo7 O16 Mo4 99.77(15) . .
Mo1 O2 Na1 126.2(2) . 2_546
Mo1 O5 Mo2 110.99(19) . .
Mo1 O9 Mo3 110.13(17) . .
Mo3 O8 Na1 133.0(2) . 2_546
Mo4 O7 Mo1 106.91(18) . .
Mo7 O20 Mo6 111.35(19) . .
Mo3 O13 Mo6 114.69(18) . .
Mo5 O22 Na1 131.8(2) . .
Mo5 O11 Mo2 115.37(19) . .
Mo7 O18 Mo5 110.89(19) . .
Mo4 O12 Mo2 108.88(16) . .
Mo4 O12 Mo5 108.09(16) . .
Mo2 O12 Mo5 92.35(13) . .
Mo4 O17 Mo7 106.54(17) . .
Mo7 O23 Na1 128.3(2) . .
Mo2 O4 Na1 130.0(2) . 2_546
Mo6 O24 Na1 132.3(2) . .
N2 Co1 N1 85.6(2) . .
N2 Co1 N5 174.8(2) . .
N1 Co1 N5 92.0(3) . .
N2 Co1 N4 91.1(2) . .
N1 Co1 N4 174.4(2) . .
N5 Co1 N4 91.6(2) . .
N2 Co1 N6 90.1(2) . .
N1 Co1 N6 92.8(2) . .
N5 Co1 N6 85.3(2) . .
N4 Co1 N6 91.8(2) . .
N2 Co1 N3 93.2(2) . .
N1 Co1 N3 90.6(3) . .
N5 Co1 N3 91.5(2) . .
N4 Co1 N3 85.0(2) . .
N6 Co1 N3 175.4(2) . .
C4 N4 Co1 109.7(4) . .
C3 N3 Co1 108.5(4) . .
C6 N6 Co1 108.3(4) . .
C5 N5 Co1 108.3(4) . .
C1 N1 Co1 109.4(5) . .

loop_
_geom_bond_atom_site_label_1
_geom_bond_atom_site_label_2
_geom_bond_distance
_geom_bond_site_symmetry_2
N2 C2 1.475(8) .
N2 Co1 1.951(6) .
C3 C4 1.462(10) .
C3 N3 1.490(9) .
C1 N1 1.486(10) .
C1 C2 1.512(11) .
C4 N4 1.495(9) .
C5 N5 1.474(8) .
C5 C6 1.494(10) .
C6 N6 1.489(9) .
Na1 O23 2.334(5) .
Na1 O2 2.374(5) 2_556
Na1 O8 2.428(5) 2_556
Na1 O24 2.428(5) .
Na1 O22 2.536(5) .
Na1 O4 2.545(5) 2_556
Na1 Mo7 3.644(3) .
Na1 Mo1 3.669(2) 2_556
Co22 N25 1.944(18) .
Co22 N26 1.953(15) .
Co22 N23 1.953(11) .
Co22 N21 1.970(11) .
Co22 N22 1.97(2) .
Co22 N24 1.978(11) .
N22 C22 1.473(18) .
N25 C25 1.464(17) .
N24 C24 1.53(2) .
N21 C21 1.476(17) .
N26 C26 1.473(16) .
N23 C23 1.453(16) .
C23 C24 1.501(10) .
C25 C26 1.501(12) .
C22 C21 1.35(2) .
Co21 N14 1.962(15) .
Co21 N15 1.966(15) .
Co21 N16 1.970(19) .
Co21 N12 1.971(15) .
Co21 N11 1.993(17) .
Co21 N13 2.000(18) .
N13 C13 1.501(19) .
N11 C11 1.468(18) .
N12 C12 1.477(19) .
N14 C14 1.466(18) .
N15 C15 1.489(17) .
N16 C16 1.504(18) .
C16 C15 1.510(17) .
C14 C13 1.492(18) .
C12 C11 1.464(17) .
Mo4 O17 1.740(4) .
Mo4 O7 1.741(4) .
Mo4 O14 1.897(4) .
Mo4 O12 1.907(4) .
Mo4 O16 2.224(4) .
Mo4 O6 2.255(4) .
Mo2 O4 1.720(4) .
Mo2 O3 1.724(4) .
Mo2 O11 1.940(4) .
Mo2 O5 1.942(4) .
Mo2 O6 2.142(4) .
Mo2 O12 2.251(4) .
Mo2 Mo1 3.1884(7) .
Mo3 O8 1.716(4) .
Mo3 O10 1.732(4) .
Mo3 O13 1.909(4) .
Mo3 O9 2.021(4) .
Mo3 O6 2.119(4) .
Mo3 O14 2.264(4) .
Mo5 O22 1.720(4) .
Mo5 O15 1.729(4) .
Mo5 O11 1.935(4) .
Mo5 O18 1.992(4) .
Mo5 O16 2.140(4) .
Mo5 O12 2.287(3) .
Mo5 Mo7 3.2161(7) .
Mo6 O24 1.717(4) .
Mo6 O21 1.731(4) .
Mo6 O20 1.946(4) .
Mo6 O13 1.976(4) .
Mo6 O16 2.152(4) .
Mo6 O14 2.249(3) .
Mo6 Mo7 3.1941(8) .
Mo1 O1 1.721(4) .
Mo1 O2 1.726(4) .
Mo1 O9 1.908(4) .
Mo1 O5 1.927(4) .
Mo1 O6 2.184(3) .
Mo1 O7 2.459(4) .
Mo1 Na1 3.669(3) 2_546
Mo7 O23 1.704(4) .
Mo7 O19 1.726(4) .
Mo7 O18 1.913(4) .
Mo7 O20 1.922(4) .
Mo7 O16 2.189(4) .
Mo7 O17 2.438(4) .
O2 Na1 2.374(5) 2_546
O8 Na1 2.428(5) 2_546
O4 Na1 2.545(5) 2_546
Co1 N1 1.966(6) .
Co1 N5 1.967(6) .
Co1 N4 1.970(5) .
Co1 N6 1.973(5) .
Co1 N3 1.979(5) .
